data_7251235
loop_
_publ_author_name
'Dosanjh, Ramandeep'
'Patterson, Adam'
'Harris, Joe'
'Wilson, Claire'
'Gutmann, Matthias J.'
'Collier, Paul'
'Hyde, Tim'
'Johnson, Timothy'
'York, Andy'
'Parker, Stewart F.'
'Lennon, David'

_publ_section_title
;
 Spectroscopic investigations of a pharmaceutical solid form analogue:
 pyrimethanil L-tartrate hemi-cocrystal
;
_journal_name_full 'Physical Chemistry Chemical Physics'
_journal_paper_doi 10.1039/D5CP02802G
_journal_year 2025
_chemical_formula_moiety '4(C28 H32 N6 O6)'
_chemical_formula_sum 'C112 H128 N24 O24'
_chemical_formula_weight 2194.38
_space_group_crystal_system orthorhombic
_space_group_IT_number 18
_space_group_name_Hall 'P 2 2ab'
_space_group_name_H-M_alt 'P 21 21 2'
_atom_sites_solution_hydrogens difmap
_audit_creation_date 2024-06-23
_audit_creation_method
;
Olex2 1.5
(compiled 2024.02.16 svn.r378c4104 for OlexSys, GUI svn.r6928)
;
_audit_update_record
;
2024-09-19 deposited with the CCDC.	2025-11-06 downloaded from the CCDC.
;
_cell_angle_alpha 90
_cell_angle_beta 90
_cell_angle_gamma 90
_cell_formula_units_Z 1
_cell_length_a 18.791(3)
_cell_length_b 16.407(2)
_cell_length_c 8.6453(15)
_cell_measurement_temperature 283.15
_cell_volume 2665.4(7)
_computing_molecular_graphics 'Olex2 1.5 (Dolomanov et al., 2009)'
_computing_publication_material 'Olex2 1.5 (Dolomanov et al., 2009)'
_computing_structure_refinement 'SHELXL 2018/3 (Sheldrick, 2015)'
_diffrn_ambient_temperature 283.15
_diffrn_measured_fraction_theta_full 0.667
_diffrn_measured_fraction_theta_max 0.160
_diffrn_radiation_type neutrons
_diffrn_radiation_wavelength 0.71075
_diffrn_reflns_av_unetI/netI 0.1388
_diffrn_reflns_Laue_measured_fraction_full 0.667
_diffrn_reflns_Laue_measured_fraction_max 0.160
_diffrn_reflns_limit_h_max 36
_diffrn_reflns_limit_h_min -45
_diffrn_reflns_limit_k_max 35
_diffrn_reflns_limit_k_min -31
_diffrn_reflns_limit_l_max 15
_diffrn_reflns_limit_l_min -17
_diffrn_reflns_number 18634
_diffrn_reflns_point_group_measured_fraction_full 0.634
_diffrn_reflns_point_group_measured_fraction_max 0.133
_diffrn_reflns_theta_full 25.242
_diffrn_reflns_theta_max 88.133
_diffrn_reflns_theta_min 8.926
_exptl_absorpt_coefficient_mu 0.045
_exptl_crystal_density_diffrn 1.367
_exptl_crystal_F_000 1160
_exptl_crystal_size_max 4
_exptl_crystal_size_mid 1
_exptl_crystal_size_min 1
_refine_diff_density_max 3.904
_refine_diff_density_min -1.944
_refine_diff_density_rms 0.446
_refine_ls_abs_structure_details
;
 All f" are zero, so absolute structure could not be determined
;
_refine_ls_extinction_coef 0.00013(2)
_refine_ls_extinction_expression Fc^*^=kFc[1+0.001xFc^2^\l^3^/sin(2\q)]^-1/4^
_refine_ls_extinction_method 'SHELXL-2018/3 (Sheldrick 2018)'
_refine_ls_goodness_of_fit_ref 1.045
_refine_ls_hydrogen_treatment refall
_refine_ls_matrix_type full
_refine_ls_number_parameters 495
_refine_ls_number_reflns 18634
_refine_ls_number_restraints 0
_refine_ls_restrained_S_all 1.045
_refine_ls_R_factor_all 0.1005
_refine_ls_R_factor_gt 0.0957
_refine_ls_shift/su_max 0.000
_refine_ls_shift/su_mean 0.000
_refine_ls_structure_factor_coef Fsqd
_refine_ls_weighting_details 'w=1/[\s^2^(Fo^2^)+(0.1688P)^2^] where P=(Fo^2^+2Fc^2^)/3'
_refine_ls_weighting_scheme calc
_refine_ls_wR_factor_gt 0.2279
_refine_ls_wR_factor_ref 0.2343
_reflns_Friedel_coverage 0.553
_reflns_Friedel_fraction_full 0.590
_reflns_Friedel_fraction_max 0.102
_reflns_number_gt 17642
_reflns_number_total 18634
_reflns_threshold_expression 'I > 2\s(I)'
_cod_data_source_file d5cp02802g2.cif
_cod_data_source_block pyrimethanilhemicocrystal_10k_sxd
_cod_database_code 7251235
_shelx_shelxl_version_number 2018/3
_shelx_space_group_comment
;
The symmetry employed for this shelxl refinement is uniquely defined
by the following loop, which should always be used as a source of
symmetry information in preference to the above space-group names.
They are only intended as comments.
;
_shelx_estimated_absorpt_t_max 0.956
_shelx_estimated_absorpt_t_min 0.839
_olex2_refinement_description
;
1. Twinned data refinement
 Scales: -37.2(4)
 3.45(11) 0.76(4) 2.84(9) 0.72(3) 2.59(9) 0.95(4) 3.15(10) 1.08(4) 3.25(11)
 4.71(15) 3.24(11) 2.42(8) 4.16(13) 4.89(16)
2. Uiso/Uaniso restraints and constraints
Uanis(O1A) = Uanis(O2A)
Uanis(O1B) = Uanis(O2B)
Uiso(O3A) = Uiso(O3AB)
Uiso(H3AA) = Uiso(H3AB)
Uiso(H14A) = Uiso(H14B)
Uanis(C13A) = Uanis(C14A)
Uanis(C13B) = Uanis(C14B)
Uanis(N1A) = Uanis(N2A) = Uanis(N3A)
Uanis(N1B) = Uanis(N2B) = Uanis(N3B)
Uanis(C1A) = Uanis(C2A) = Uanis(C3A) = Uanis(C4A) = Uanis(C5A) = Uanis(C6A)
Uanis(C1B) = Uanis(C2B) = Uanis(C3B) = Uanis(C4B) = Uanis(C5B) = Uanis(C6B)
Uanis(C7A) = Uanis(C8A) = Uanis(C9A) = Uanis(C10A) = Uanis(C11A) = Uanis(C12A)
Uanis(C7B) = Uanis(C8B) = Uanis(C9B) = Uanis(C10B) = Uanis(C11B) = Uanis(C12B)
3. Others
 Sof(O3AB)=Sof(H3AB)=Sof(H14B)=1-FVAR(1)
 Sof(O3A)=Sof(H3AA)=Sof(H14A)=FVAR(1)
 Sof(H2B)=1-FVAR(2)
 Sof(H1B)=FVAR(2)
 Fixed Sof: H2A(0.5) H2AA(0.5)
;
_olex2_submission_special_instructions 'No special instructions were received'

loop_
_space_group_symop_operation_xyz
'x, y, z'
'-x, -y, z'
'-x+1/2, y+1/2, -z'
'x+1/2, -y+1/2, -z'

loop_
_atom_site_label
_atom_site_type_symbol
_atom_site_fract_x
_atom_site_fract_y
_atom_site_fract_z
_atom_site_U_iso_or_equiv
_atom_site_adp_type
_atom_site_occupancy
_atom_site_site_symmetry_order
_atom_site_calc_flag
_atom_site_refinement_flags_posn
_atom_site_refinement_flags_adp
_atom_site_refinement_flags_occupancy
_atom_site_disorder_assembly
_atom_site_disorder_group
O1A O 0.4200(6) 0.8853(6) 0.5798(16) 0.0121(18) Uani 1 1 d . . . . .
O2A O 0.4415(6) 0.8606(6) 0.8293(17) 0.0121(18) Uani 1 1 d . . . . .
O3A O 0.5523(11) 0.9622(13) 0.851(3) 0.004(3) Uiso 0.51(2) 1 d . . P . .
H3AA H 0.542(3) 0.915(4) 0.915(9) 0.020(7) Uiso 0.51(2) 1 d . . P . .
O3AB O 0.5710(10) 0.9319(12) 0.796(3) 0.004(3) Uiso 0.49(2) 1 d . . P . .
H3AB H 0.550(4) 0.925(5) 0.899(10) 0.020(7) Uiso 0.49(2) 1 d . . P . .
N1A N 0.3766(3) 0.7216(4) 0.5762(10) 0.0075(9) Uani 1 1 d . . . . .
H1A H 0.3905(10) 0.7817(11) 0.576(3) 0.016(5) Uani 1 1 d . . . . .
N2A N 0.3398(4) 0.7528(4) 0.8202(11) 0.0075(9) Uani 1 1 d . . . . .
N3A N 0.3062(4) 0.6260(4) 0.7088(10) 0.0075(9) Uani 1 1 d . . . . .
C1A C 0.4224(5) 0.7248(5) 0.3200(14) 0.0075(8) Uani 1 1 d . . . . .
H1AA H 0.4240(12) 0.7905(11) 0.330(3) 0.021(5) Uani 1 1 d . . . . .
C2A C 0.4450(5) 0.6888(5) 0.1841(14) 0.0075(8) Uani 1 1 d . . . . .
H2AB H 0.4637(11) 0.7258(12) 0.091(3) 0.020(5) Uani 1 1 d . . . . .
C3A C 0.4433(5) 0.6035(5) 0.1682(15) 0.0075(8) Uani 1 1 d . . . . .
H3A H 0.4610(13) 0.5756(13) 0.063(3) 0.023(5) Uani 1 1 d . . . . .
C4A C 0.4185(5) 0.5567(5) 0.2921(14) 0.0075(8) Uani 1 1 d . . . . .
H4A H 0.4165(14) 0.4901(13) 0.281(3) 0.024(6) Uani 1 1 d . . . . .
C5A C 0.3945(5) 0.5928(5) 0.4286(15) 0.0075(8) Uani 1 1 d . . . . .
H5A H 0.3739(14) 0.5560(14) 0.522(3) 0.026(6) Uani 1 1 d . . . . .
C6A C 0.3968(5) 0.6777(5) 0.4425(14) 0.0075(8) Uani 1 1 d . . . . .
C7A C 0.3400(5) 0.6972(5) 0.7035(13) 0.0065(8) Uani 1 1 d . . . . .
C8A C 0.2678(5) 0.6102(5) 0.8360(14) 0.0065(8) Uani 1 1 d . . . . .
C9A C 0.2624(5) 0.6653(5) 0.9597(15) 0.0065(8) Uani 1 1 d . . . . .
H9A H 0.2316(12) 0.6522(12) 1.058(3) 0.022(5) Uani 1 1 d . . . . .
C10A C 0.3003(5) 0.7384(5) 0.9477(14) 0.0065(8) Uani 1 1 d . . . . .
C11A C 0.2292(5) 0.5303(5) 0.8404(15) 0.0065(8) Uani 1 1 d . . . . .
H11A H 0.1823(16) 0.5351(17) 0.772(6) 0.062(14) Uani 1 1 d . . . . .
H11B H 0.214(3) 0.513(2) 0.952(5) 0.095(18) Uani 1 1 d . . . . .
H11C H 0.2600(16) 0.4838(14) 0.796(5) 0.048(10) Uani 1 1 d . . . . .
C12A C 0.2978(5) 0.8045(5) 1.0667(15) 0.0065(8) Uani 1 1 d . . . . .
H12A H 0.3456(12) 0.8414(15) 1.063(4) 0.033(7) Uani 1 1 d . . . . .
H12B H 0.2913(17) 0.7777(15) 1.183(4) 0.038(7) Uani 1 1 d . . . . .
H12C H 0.2543(14) 0.8415(17) 1.045(4) 0.044(9) Uani 1 1 d . . . . .
C13A C 0.4539(5) 0.8965(6) 0.6996(15) 0.0104(16) Uani 1 1 d . . . . .
C14A C 0.5156(5) 0.9568(6) 0.7004(15) 0.0104(16) Uani 1 1 d . . . . .
H14A H 0.542(3) 0.949(4) 0.574(8) 0.016(6) Uiso 0.51(2) 1 d . . P . .
H14B H 0.547(4) 0.948(4) 0.605(8) 0.016(6) Uiso 0.49(2) 1 d . . P . .
O1B O 0.5761(5) 0.8761(6) 0.3498(15) 0.0059(15) Uani 1 1 d . . . . .
H1B H 0.610(3) 0.827(4) 0.334(5) 0.011(14) Uani 0.51(18) 1 d . . P . .
O2B O 0.5485(5) 0.8601(6) 0.1009(14) 0.0059(15) Uani 1 1 d . . . . .
O3B O 0.4294(5) 0.9505(6) 0.1308(17) 0.007(2) Uani 1 1 d . . . . .
H3B H 0.4479(14) 0.936(3) 0.041(4) 0.064(11) Uani 1 1 d . . . . .
N1B N 0.6172(3) 0.7098(4) 0.0901(9) 0.0050(8) Uani 1 1 d . . . . .
H1BA H 0.5949(12) 0.7684(11) 0.095(3) 0.022(5) Uani 1 1 d . . . . .
N2B N 0.6569(4) 0.7440(4) 0.3312(10) 0.0050(8) Uani 1 1 d . . . . .
N3B N 0.6907(4) 0.6173(4) 0.2200(9) 0.0050(8) Uani 1 1 d . . . . .
C1B C 0.5690(5) 0.7127(5) -0.1644(14) 0.0065(8) Uani 1 1 d . . . . .
H1BB H 0.5613(12) 0.7780(11) -0.148(3) 0.022(5) Uani 1 1 d . . . . .
C2B C 0.5483(5) 0.6758(5) -0.3028(14) 0.0065(8) Uani 1 1 d . . . . .
H2BA H 0.5240(13) 0.7131(13) -0.394(3) 0.026(6) Uani 1 1 d . . . . .
C3B C 0.5574(5) 0.5916(5) -0.3225(15) 0.0065(8) Uani 1 1 d . . . . .
H3BA H 0.5391(13) 0.5633(12) -0.428(3) 0.026(6) Uani 1 1 d . . . . .
C4B C 0.5871(5) 0.5457(5) -0.2043(13) 0.0065(8) Uani 1 1 d . . . . .
H4B H 0.5936(15) 0.4817(13) -0.219(3) 0.026(6) Uani 1 1 d . . . . .
C5B C 0.6087(5) 0.5820(5) -0.0655(14) 0.0065(8) Uani 1 1 d . . . . .
H5B H 0.6325(13) 0.5461(13) 0.025(3) 0.025(6) Uani 1 1 d . . . . .
C6B C 0.6000(5) 0.6664(5) -0.0453(14) 0.0065(8) Uani 1 1 d . . . . .
C7B C 0.6558(5) 0.6877(5) 0.2153(14) 0.0073(9) Uani 1 1 d . . . . .
C8B C 0.7292(5) 0.6009(5) 0.3472(15) 0.0073(9) Uani 1 1 d . . . . .
C9B C 0.7325(5) 0.6555(5) 0.4699(15) 0.0073(9) Uani 1 1 d . . . . .
H9B H 0.7640(12) 0.6421(12) 0.572(3) 0.022(5) Uani 1 1 d . . . . .
C10B C 0.6956(5) 0.7282(5) 0.4573(14) 0.0073(9) Uani 1 1 d . . . . .
C11B C 0.7686(6) 0.5215(5) 0.3480(15) 0.0073(9) Uani 1 1 d . . . . .
H11D H 0.7345(14) 0.4727(14) 0.312(5) 0.043(9) Uani 1 1 d . . . . .
H11E H 0.7941(17) 0.5090(17) 0.458(4) 0.046(8) Uani 1 1 d . . . . .
H11F H 0.8125(16) 0.5224(17) 0.264(4) 0.044(9) Uani 1 1 d . . . . .
C12B C 0.6977(5) 0.7929(5) 0.5795(15) 0.0073(9) Uani 1 1 d . . . . .
H12D H 0.7440(16) 0.827(2) 0.568(5) 0.055(11) Uani 1 1 d . . . . .
H12E H 0.699(2) 0.7678(16) 0.692(4) 0.044(8) Uani 1 1 d . . . . .
H12F H 0.6526(17) 0.8330(16) 0.575(4) 0.044(8) Uani 1 1 d . . . . .
C13B C 0.5396(5) 0.8931(5) 0.2280(13) 0.0050(14) Uani 1 1 d . . . . .
C14B C 0.4821(5) 0.9583(6) 0.2476(13) 0.0050(14) Uani 1 1 d . . . . .
H14C H 0.4562(10) 0.9480(12) 0.358(3) 0.016(5) Uani 1 1 d . . . . .
H2B H 0.625(4) 0.800(6) 0.331(8) 0.023(16) Uiso 0.49(18) 1 d . . P . .
H2A H 0.401(2) 0.817(2) 0.812(6) 0.011(8) Uiso 0.5 1 d . . P A 2
H2AA H 0.377(3) 0.804(3) 0.825(7) 0.014(9) Uiso 0.5 1 d . . P . .

loop_
_atom_site_aniso_label
_atom_site_aniso_U_11
_atom_site_aniso_U_22
_atom_site_aniso_U_33
_atom_site_aniso_U_23
_atom_site_aniso_U_13
_atom_site_aniso_U_12
O1A 0.011(3) 0.009(3) 0.017(5) 0.006(3) -0.002(3) -0.006(3)
O2A 0.011(3) 0.009(3) 0.017(5) 0.006(3) -0.002(3) -0.006(3)
N1A 0.0069(17) 0.0034(14) 0.012(3) 0.0007(15) 0.0035(17) 0.0008(13)
H1A 0.020(9) 0.011(8) 0.018(14) 0.005(8) 0.011(9) 0.001(7)
N2A 0.0069(17) 0.0034(14) 0.012(3) 0.0007(15) 0.0035(17) 0.0008(13)
N3A 0.0069(17) 0.0034(14) 0.012(3) 0.0007(15) 0.0035(17) 0.0008(13)
C1A 0.0078(16) 0.0061(14) 0.009(2) 0.0006(15) 0.0031(15) 0.0002(13)
H1AA 0.030(11) 0.012(8) 0.022(14) 0.001(8) 0.005(10) -0.001(8)
C2A 0.0078(16) 0.0061(14) 0.009(2) 0.0006(15) 0.0031(15) 0.0002(13)
H2AB 0.023(10) 0.017(9) 0.021(14) 0.004(9) 0.015(10) -0.001(8)
C3A 0.0078(16) 0.0061(14) 0.009(2) 0.0006(15) 0.0031(15) 0.0002(13)
H3A 0.033(12) 0.021(10) 0.016(15) -0.002(10) 0.011(11) 0.006(9)
C4A 0.0078(16) 0.0061(14) 0.009(2) 0.0006(15) 0.0031(15) 0.0002(13)
H4A 0.028(12) 0.018(10) 0.027(18) -0.003(9) 0.007(11) 0.003(9)
C5A 0.0078(16) 0.0061(14) 0.009(2) 0.0006(15) 0.0031(15) 0.0002(13)
H5A 0.036(13) 0.021(10) 0.021(16) 0.000(10) 0.008(11) 0.000(10)
C6A 0.0078(16) 0.0061(14) 0.009(2) 0.0006(15) 0.0031(15) 0.0002(13)
C7A 0.0059(16) 0.0038(14) 0.010(3) -0.0005(15) 0.0013(16) -0.0004(13)
C8A 0.0059(16) 0.0038(14) 0.010(3) -0.0005(15) 0.0013(16) -0.0004(13)
C9A 0.0059(16) 0.0038(14) 0.010(3) -0.0005(15) 0.0013(16) -0.0004(13)
H9A 0.023(11) 0.015(9) 0.028(17) 0.001(10) 0.004(11) -0.006(8)
C10A 0.0059(16) 0.0038(14) 0.010(3) -0.0005(15) 0.0013(16) -0.0004(13)
C11A 0.0059(16) 0.0038(14) 0.010(3) -0.0005(15) 0.0013(16) -0.0004(13)
H11A 0.022(13) 0.028(14) 0.14(4) 0.015(17) -0.034(17) -0.015(10)
H11B 0.18(5) 0.07(2) 0.03(3) -0.010(19) 0.04(3) -0.10(3)
H11C 0.038(16) 0.010(9) 0.10(3) -0.018(13) 0.029(17) -0.002(9)
C12A 0.0059(16) 0.0038(14) 0.010(3) -0.0005(15) 0.0013(16) -0.0004(13)
H12A 0.018(10) 0.040(13) 0.04(2) -0.008(14) 0.009(12) -0.015(10)
H12B 0.069(19) 0.023(12) 0.021(18) -0.008(12) 0.005(15) -0.013(12)
H12C 0.033(14) 0.035(12) 0.06(3) -0.033(14) -0.018(14) 0.029(11)
C13A 0.005(3) 0.007(3) 0.019(5) 0.007(3) -0.004(3) -0.006(2)
C14A 0.005(3) 0.007(3) 0.019(5) 0.007(3) -0.004(3) -0.006(2)
O1B 0.006(3) 0.006(3) 0.006(4) 0.000(3) 0.001(3) 0.005(2)
H1B 0.009(19) 0.01(2) 0.01(2) -0.004(16) -0.006(15) 0.003(15)
O2B 0.006(3) 0.006(3) 0.006(4) 0.000(3) 0.001(3) 0.005(2)
O3B 0.004(4) 0.003(4) 0.013(7) 0.000(4) -0.004(4) -0.001(3)
H3B 0.024(14) 0.15(3) 0.018(18) -0.02(2) -0.009(13) -0.016(17)
N1B 0.0075(17) 0.0031(14) 0.005(2) -0.0003(14) -0.0034(15) 0.0010(12)
H1BA 0.027(11) 0.015(9) 0.023(15) -0.001(9) 0.001(10) 0.000(8)
N2B 0.0075(17) 0.0031(14) 0.005(2) -0.0003(14) -0.0034(15) 0.0010(12)
N3B 0.0075(17) 0.0031(14) 0.005(2) -0.0003(14) -0.0034(15) 0.0010(12)
C1B 0.0066(16) 0.0047(13) 0.008(2) -0.0016(14) -0.0029(14) 0.0024(12)
H1BB 0.033(12) 0.010(8) 0.022(14) 0.001(8) -0.002(10) 0.002(8)
C2B 0.0066(16) 0.0047(13) 0.008(2) -0.0016(14) -0.0029(14) 0.0024(12)
H2BA 0.035(12) 0.023(10) 0.022(16) 0.000(10) -0.006(11) 0.010(9)
C3B 0.0066(16) 0.0047(13) 0.008(2) -0.0016(14) -0.0029(14) 0.0024(12)
H3BA 0.038(13) 0.019(10) 0.022(16) -0.005(10) 0.002(12) 0.016(9)
C4B 0.0066(16) 0.0047(13) 0.008(2) -0.0016(14) -0.0029(14) 0.0024(12)
H4B 0.029(12) 0.014(9) 0.036(19) -0.011(10) -0.004(11) 0.005(8)
C5B 0.0066(16) 0.0047(13) 0.008(2) -0.0016(14) -0.0029(14) 0.0024(12)
H5B 0.033(13) 0.013(9) 0.028(17) 0.006(10) -0.014(11) 0.007(9)
C6B 0.0066(16) 0.0047(13) 0.008(2) -0.0016(14) -0.0029(14) 0.0024(12)
C7B 0.0089(17) 0.0023(14) 0.011(3) 0.0005(15) -0.0030(17) 0.0006(13)
C8B 0.0089(17) 0.0023(14) 0.011(3) 0.0005(15) -0.0030(17) 0.0006(13)
C9B 0.0089(17) 0.0023(14) 0.011(3) 0.0005(15) -0.0030(17) 0.0006(13)
H9B 0.033(12) 0.016(9) 0.016(15) 0.000(9) -0.016(11) 0.009(8)
C10B 0.0089(17) 0.0023(14) 0.011(3) 0.0005(15) -0.0030(17) 0.0006(13)
C11B 0.0089(17) 0.0023(14) 0.011(3) 0.0005(15) -0.0030(17) 0.0006(13)
H11D 0.017(11) 0.017(11) 0.09(3) -0.015(14) -0.010(15) -0.002(8)
H11E 0.057(17) 0.036(13) 0.04(2) -0.001(14) -0.024(17) 0.027(13)
H11F 0.028(15) 0.033(14) 0.07(3) 0.017(14) 0.026(15) 0.008(11)
C12B 0.0089(17) 0.0023(14) 0.011(3) 0.0005(15) -0.0030(17) 0.0006(13)
H12D 0.043(17) 0.067(19) 0.06(3) -0.037(19) 0.017(16) -0.032(15)
H12E 0.09(2) 0.023(12) 0.019(18) -0.001(12) 0.001(17) 0.001(13)
H12F 0.064(19) 0.034(13) 0.03(2) -0.025(14) -0.023(16) 0.029(13)
C13B 0.004(3) 0.002(3) 0.009(4) 0.000(3) 0.001(3) 0.000(2)
C14B 0.004(3) 0.002(3) 0.009(4) 0.000(3) 0.001(3) 0.000(2)
H14C 0.016(9) 0.015(8) 0.018(14) 0.006(8) 0.003(9) -0.005(7)

loop_
_atom_type_symbol
_atom_type_description
_atom_type_scat_dispersion_real
_atom_type_scat_dispersion_imag
_atom_type_scat_source
O O 0.0000 0.0000 'Neutron Data Booklet, ILL Grenoble, France (2003) ISBN 0-9704143-7-4'
H H 0.0000 0.0000 'Neutron Data Booklet, ILL Grenoble, France (2003) ISBN 0-9704143-7-4'
N N 0.0000 0.0000 'Neutron Data Booklet, ILL Grenoble, France (2003) ISBN 0-9704143-7-4'
C C 0.0000 0.0000 'Neutron Data Booklet, ILL Grenoble, France (2003) ISBN 0-9704143-7-4'

loop_
_geom_angle_atom_site_label_1
_geom_angle_atom_site_label_2
_geom_angle_atom_site_label_3
_geom_angle
_geom_angle_site_symmetry_1
_geom_angle_site_symmetry_3
_geom_angle_publ_flag
H2A O2A C13A 109(3) . . ?
H3AA O3A C14A 111(5) . . ?
O3AB O3A H3AA 86(5) . . ?
O3AB O3A C14A 68(3) . . ?
H3AB O3A H3AA 8(9) . . ?
H3AB O3A O3AB 81(7) . . ?
H3AB O3A C14A 114(7) . . ?
O3A H3AA O3AB 40(3) . . ?
O3A O3AB H3AA 54(4) . . ?
O3A O3AB H3AB 48(6) . . ?
O3A O3AB C14A 80(3) . . ?
H3AA O3AB C14A 104(4) . . ?
H3AB O3AB H3AA 7(7) . . ?
H3AB O3AB C14A 106(5) . . ?
O3A H3AB O3AB 51(5) . . ?
H1A N1A C6A 114.9(16) . . ?
H1A N1A C7A 114.7(15) . . ?
C7A N1A C6A 130.4(7) . . ?
C10A N2A C7A 119.4(8) . . ?
H2AA N2A C7A 123(3) . . ?
H2AA N2A C10A 117(3) . . ?
C7A N3A C8A 117.1(9) . . ?
H1AA C1A C2A 119.0(17) . . ?
H1AA C1A C6A 120.1(17) . . ?
C2A C1A C6A 120.9(9) . . ?
C1A C2A C3A 120.1(10) . . ?
H2AB C2A C1A 119.9(15) . . ?
H2AB C2A C3A 120.0(16) . . ?
H3A C3A C2A 120.0(15) . . ?
H3A C3A C4A 121.3(15) . . ?
C4A C3A C2A 118.6(11) . . ?
H4A C4A C3A 119.4(17) . . ?
H4A C4A C5A 119.1(17) . . ?
C5A C4A C3A 121.5(9) . . ?
C4A C5A C6A 119.1(10) . . ?
H5A C5A C4A 120.8(15) . . ?
H5A C5A C6A 120.1(16) . . ?
C1A C6A N1A 115.5(8) . . ?
C1A C6A C5A 119.8(11) . . ?
C5A C6A N1A 124.7(10) . . ?
N1A C7A N2A 113.9(8) . . ?
N3A C7A N1A 121.9(9) . . ?
N3A C7A N2A 124.2(10) . . ?
N3A C8A C9A 122.6(8) . . ?
N3A C8A C11A 116.8(9) . . ?
C9A C8A C11A 120.6(10) . . ?
H9A C9A C8A 121.6(14) . . ?
H9A C9A C10A 121.1(16) . . ?
C10A C9A C8A 117.3(11) . . ?
N2A C10A C9A 119.4(10) . . ?
N2A C10A C12A 116.9(8) . . ?
C9A C10A C12A 123.7(11) . . ?
H11A C11A C8A 108.8(17) . . ?
H11B C11A C8A 113(2) . . ?
H11B C11A H11A 108(4) . . ?
H11C C11A C8A 111.5(18) . . ?
H11C C11A H11A 108(3) . . ?
H11C C11A H11B 107(4) . . ?
H12A C12A C10A 111.0(18) . . ?
H12A C12A H12B 110(3) . . ?
H12B C12A C10A 110.0(15) . . ?
H12C C12A C10A 109.0(19) . . ?
H12C C12A H12A 109(2) . . ?
H12C C12A H12B 108(3) . . ?
O1A C13A O2A 124.8(11) . . ?
O1A C13A C14A 119.7(11) . . ?
O2A C13A C14A 115.6(11) . . ?
O3A C14A C13A 113.5(12) . . ?
O3A C14A C14A 97.1(10) . 2_675 ?
O3AB C14A O3A 31.2(12) . . ?
O3AB C14A C13A 112.4(11) . . ?
O3AB C14A C14A 124.0(12) . 2_675 ?
C13A C14A C14A 108.0(10) . 2_675 ?
H14A C14A O3A 128(3) . . ?
H14A C14A O3AB 101(3) . . ?
H14A C14A C13A 104(3) . . ?
H14A C14A C14A 105(3) . 2_675 ?
H14B C14A O3A 117(4) . . ?
H14B C14A O3AB 90(4) . . ?
H14B C14A C13A 110(4) . . ?
H14B C14A C14A 111(4) . 2_675 ?
H14B C14A H14A 11(6) . . ?
H1B O1B C13B 113(3) . . ?
H2B H1B O1B 173(10) . . ?
H3B O3B C14B 111.9(19) . . ?
H1BA N1B C6B 114.0(16) . . ?
H1BA N1B C7B 115.2(17) . . ?
C7B N1B C6B 130.7(7) . . ?
C10B N2B C7B 118.5(8) . . ?
H2B N2B C7B 124(4) . . ?
H2B N2B C10B 117(4) . . ?
C7B N3B C8B 117.8(8) . . ?
H1BB C1B C2B 120.2(17) . . ?
H1BB C1B C6B 119.3(17) . . ?
C2B C1B C6B 120.5(8) . . ?
C1B C2B C3B 119.8(10) . . ?
H2BA C2B C1B 119.3(15) . . ?
H2BA C2B C3B 120.8(16) . . ?
H3BA C3B C2B 119.1(14) . . ?
H3BA C3B C4B 121.2(13) . . ?
C4B C3B C2B 119.6(11) . . ?
C3B C4B C5B 121.2(9) . . ?
H4B C4B C3B 119.7(19) . . ?
H4B C4B C5B 119.1(18) . . ?
C4B C5B C6B 119.5(10) . . ?
H5B C5B C4B 120.7(15) . . ?
H5B C5B C6B 119.8(17) . . ?
C1B C6B N1B 115.5(7) . . ?
C5B C6B N1B 125.1(10) . . ?
C5B C6B C1B 119.4(10) . . ?
N1B C7B N2B 114.5(8) . . ?
N3B C7B N1B 121.6(9) . . ?
N3B C7B N2B 123.9(10) . . ?
N3B C8B C9B 121.3(8) . . ?
N3B C8B C11B 116.3(10) . . ?
C9B C8B C11B 122.3(10) . . ?
H9B C9B C8B 121.0(14) . . ?
H9B C9B C10B 120.8(15) . . ?
C10B C9B C8B 118.2(11) . . ?
N2B C10B C9B 120.3(10) . . ?
N2B C10B C12B 116.9(8) . . ?
C9B C10B C12B 122.8(10) . . ?
H11D C11B C8B 110.6(16) . . ?
H11D C11B H11E 112(3) . . ?
H11D C11B H11F 106(3) . . ?
H11E C11B C8B 112.7(18) . . ?
H11E C11B H11F 104(3) . . ?
H11F C11B C8B 110.9(17) . . ?
H12D C12B C10B 110(2) . . ?
H12D C12B H12E 107(3) . . ?
H12D C12B H12F 109(3) . . ?
H12E C12B C10B 111.9(17) . . ?
H12E C12B H12F 107(3) . . ?
H12F C12B C10B 112.8(18) . . ?
O1B C13B C14B 116.0(9) . . ?
O2B C13B O1B 124.1(10) . . ?
O2B C13B C14B 120.0(10) . . ?
O3B C14B C13B 110.6(9) . . ?
O3B C14B C14B 112.8(8) . 2_675 ?
C14B C14B C13B 108.4(9) 2_675 . ?
H14C C14B O3B 107.4(14) . . ?
H14C C14B C13B 107.8(13) . . ?
H14C C14B C14B 109.7(12) . 2_675 ?
H1B H2B N2B 178(10) . . ?
H2AA H2A O2A 153(10) . . ?
H2A H2AA N2A 151(10) . . ?

loop_
_geom_bond_atom_site_label_1
_geom_bond_atom_site_label_2
_geom_bond_distance
_geom_bond_site_symmetry_2
_geom_bond_publ_flag
O1A C13A 1.230(17) . ?
O2A C13A 1.288(18) . ?
O2A H2A 1.06(4) . ?
O3A H3AA 0.97(6) . ?
O3A O3AB 0.77(3) . ?
O3A H3AB 0.75(9) . ?
O3A C14A 1.47(3) . ?
H3AA O3AB 1.20(7) . ?
O3AB H3AA 1.20(7) . ?
O3AB H3AB 0.98(9) . ?
O3AB C14A 1.39(2) . ?
N1A H1A 1.02(2) . ?
N1A C6A 1.414(14) . ?
N1A C7A 1.358(14) . ?
N2A C7A 1.360(13) . ?
N2A C10A 1.349(14) . ?
N2A H2AA 1.09(5) . ?
N3A C7A 1.330(12) . ?
N3A C8A 1.340(14) . ?
C1A H1AA 1.08(2) . ?
C1A C2A 1.382(16) . ?
C1A C6A 1.397(16) . ?
C2A H2AB 1.07(3) . ?
C2A C3A 1.406(13) . ?
C3A H3A 1.07(3) . ?
C3A C4A 1.398(15) . ?
C4A H4A 1.10(2) . ?
C4A C5A 1.395(16) . ?
C5A H5A 1.08(3) . ?
C5A C6A 1.398(13) . ?
C8A C9A 1.405(16) . ?
C8A C11A 1.498(13) . ?
C9A H9A 1.05(3) . ?
C9A C10A 1.399(13) . ?
C10A C12A 1.495(15) . ?
C11A H11A 1.07(3) . ?
C11A H11B 1.04(4) . ?
C11A H11C 1.03(3) . ?
C12A H12A 1.08(2) . ?
C12A H12B 1.11(4) . ?
C12A H12C 1.03(3) . ?
C13A C14A 1.525(13) . ?
C14A C14A 1.53(2) 2_675 ?
C14A H14A 1.21(7) . ?
C14A H14B 1.03(8) . ?
O1B H1B 1.03(8) . ?
O1B C13B 1.286(16) . ?
H1B H2B 0.53(6) . ?
O2B C13B 1.236(15) . ?
O3B H3B 0.88(4) . ?
O3B C14B 1.421(16) . ?
N1B H1BA 1.05(2) . ?
N1B C6B 1.408(14) . ?
N1B C7B 1.351(14) . ?
N2B C7B 1.363(13) . ?
N2B C10B 1.336(14) . ?
N2B H2B 1.10(11) . ?
N3B C7B 1.329(12) . ?
N3B C8B 1.343(14) . ?
C1B H1BB 1.09(2) . ?
C1B C2B 1.396(16) . ?
C1B C6B 1.407(15) . ?
C2B H2BA 1.10(3) . ?
C2B C3B 1.402(12) . ?
C3B H3BA 1.08(3) . ?
C3B C4B 1.387(15) . ?
C4B H4B 1.06(2) . ?
C4B C5B 1.400(16) . ?
C5B H5B 1.08(3) . ?
C5B C6B 1.404(13) . ?
C8B C9B 1.389(16) . ?
C8B C11B 1.499(13) . ?
C9B H9B 1.09(3) . ?
C9B C10B 1.384(13) . ?
C10B C12B 1.499(16) . ?
C11B H11D 1.07(3) . ?
C11B H11E 1.09(4) . ?
C11B H11F 1.10(3) . ?
C12B H12D 1.04(3) . ?
C12B H12E 1.05(4) . ?
C12B H12F 1.07(3) . ?
C13B C14B 1.529(13) . ?
C14B C14B 1.525(19) 2_675 ?
C14B H14C 1.09(3) . ?
H2B H1B 0.53(6) . ?
H2A H2AA 0.51(5) . ?
H2AA H2A 0.51(5) . ?

loop_
_geom_torsion_atom_site_label_1
_geom_torsion_atom_site_label_2
_geom_torsion_atom_site_label_3
_geom_torsion_atom_site_label_4
_geom_torsion
_geom_torsion_site_symmetry_1
_geom_torsion_site_symmetry_2
_geom_torsion_site_symmetry_3
_geom_torsion_site_symmetry_4
_geom_torsion_publ_flag
O1A C13A C14A O3A -178.5(14) . . . . ?
O1A C13A C14A O3AB -144.6(15) . . . . ?
O1A C13A C14A C14A 75.0(11) . . . 2_675 ?
O1A C13A C14A H14A -36(3) . . . . ?
O1A C13A C14A H14B -46(4) . . . . ?
O2A C13A C14A O3A 1.6(16) . . . . ?
O2A C13A C14A O3AB 35.5(18) . . . . ?
O2A C13A C14A C14A -104.8(9) . . . 2_675 ?
O2A C13A C14A H14A 144(3) . . . . ?
O2A C13A C14A H14B 134(4) . . . . ?
O2A H2A H2AA N2A -161(9) . . . . ?
O3A H3AA O3AB H3AB 39(57) . . . . ?
O3A H3AA O3AB C14A -67(4) . . . . ?
O3A O3AB C14A C13A -99(2) . . . . ?
O3A O3AB C14A C14A 34(3) . . . 2_675 ?
O3A O3AB C14A H14A 151(4) . . . . ?
O3A O3AB C14A H14B 149(4) . . . . ?
H3AA O3A O3AB H3AB -6(10) . . . . ?
H3AA O3A O3AB C14A 115(4) . . . . ?
H3AA O3A H3AB O3AB 131(75) . . . . ?
H3AA O3A C14A O3AB -77(5) . . . . ?
H3AA O3A C14A C13A 18(5) . . . . ?
H3AA O3A C14A C14A 132(5) . . . 2_675 ?
H3AA O3A C14A H14A -113(6) . . . . ?
H3AA O3A C14A H14B -111(6) . . . . ?
H3AA O3AB H3AB O3A -137(62) . . . . ?
H3AA O3AB C14A O3A 49(4) . . . . ?
H3AA O3AB C14A C13A -50(4) . . . . ?
H3AA O3AB C14A C14A 83(4) . . . 2_675 ?
H3AA O3AB C14A H14A -160(5) . . . . ?
H3AA O3AB C14A H14B -162(5) . . . . ?
O3AB O3A C14A C13A 95(2) . . . . ?
O3AB O3A C14A C14A -152(2) . . . 2_675 ?
O3AB O3A C14A H14A -37(5) . . . . ?
O3AB O3A C14A H14B -35(5) . . . . ?
H3AB O3A H3AA O3AB -48(74) . . . . ?
H3AB O3A O3AB H3AA 6(10) . . . . ?
H3AB O3A O3AB C14A 121(6) . . . . ?
H3AB O3A C14A O3AB -68(7) . . . . ?
H3AB O3A C14A C13A 27(7) . . . . ?
H3AB O3A C14A C14A 140(6) . . . 2_675 ?
H3AB O3A C14A H14A -105(7) . . . . ?
H3AB O3A C14A H14B -103(8) . . . . ?
H3AB O3AB C14A O3A 42(6) . . . . ?
H3AB O3AB C14A C13A -57(5) . . . . ?
H3AB O3AB C14A C14A 76(5) . . . 2_675 ?
H3AB O3AB C14A H14A -167(6) . . . . ?
H3AB O3AB C14A H14B -169(6) . . . . ?
H1A N1A C6A C1A -9.7(18) . . . . ?
H1A N1A C6A C5A 168.5(16) . . . . ?
H1A N1A C7A N2A -11.5(18) . . . . ?
H1A N1A C7A N3A 166.5(15) . . . . ?
N2A C10A C12A H12A -27(2) . . . . ?
N2A C10A C12A H12B -149(2) . . . . ?
N2A C10A C12A H12C 92(2) . . . . ?
N3A C8A C9A H9A 179.4(18) . . . . ?
N3A C8A C9A C10A -1.4(14) . . . . ?
N3A C8A C11A H11A -78(3) . . . . ?
N3A C8A C11A H11B 161(4) . . . . ?
N3A C8A C11A H11C 41(3) . . . . ?
C1A C2A C3A H3A -179.8(18) . . . . ?
C1A C2A C3A C4A 0.0(15) . . . . ?
H1AA C1A C2A H2AB 0(2) . . . . ?
H1AA C1A C2A C3A -179.8(17) . . . . ?
H1AA C1A C6A N1A -2(2) . . . . ?
H1AA C1A C6A C5A 179.6(17) . . . . ?
C2A C1A C6A N1A 178.9(9) . . . . ?
C2A C1A C6A C5A 0.6(15) . . . . ?
C2A C3A C4A H4A 179.6(19) . . . . ?
C2A C3A C4A C5A 1.1(16) . . . . ?
H2AB C2A C3A H3A 0(3) . . . . ?
H2AB C2A C3A C4A -179.9(17) . . . . ?
C3A C4A C5A H5A 178.1(19) . . . . ?
C3A C4A C5A C6A -1.3(16) . . . . ?
H3A C3A C4A H4A -1(3) . . . . ?
H3A C3A C4A C5A -179.1(18) . . . . ?
C4A C5A C6A N1A -177.7(9) . . . . ?
C4A C5A C6A C1A 0.5(15) . . . . ?
H4A C4A C5A H5A 0(3) . . . . ?
H4A C4A C5A C6A -179.8(19) . . . . ?
H5A C5A C6A N1A 3(2) . . . . ?
H5A C5A C6A C1A -179.0(18) . . . . ?
C6A N1A C7A N2A 170.4(9) . . . . ?
C6A N1A C7A N3A -11.6(16) . . . . ?
C6A C1A C2A H2AB 179.1(17) . . . . ?
C6A C1A C2A C3A -0.8(15) . . . . ?
C7A N1A C6A C1A 168.4(9) . . . . ?
C7A N1A C6A C5A -13.4(17) . . . . ?
C7A N2A C10A C9A 2.1(13) . . . . ?
C7A N2A C10A C12A -175.6(8) . . . . ?
C7A N2A H2AA H2A -29(25) . . . . ?
C7A N3A C8A C9A 0.3(14) . . . . ?
C7A N3A C8A C11A 179.3(8) . . . . ?
C8A N3A C7A N1A -175.6(9) . . . . ?
C8A N3A C7A N2A 2.2(14) . . . . ?
C8A C9A C10A N2A 0.1(14) . . . . ?
C8A C9A C10A C12A 177.7(9) . . . . ?
C9A C8A C11A H11A 101(3) . . . . ?
C9A C8A C11A H11B -20(4) . . . . ?
C9A C8A C11A H11C -140(3) . . . . ?
C9A C10A C12A H12A 155(2) . . . . ?
C9A C10A C12A H12B 33(2) . . . . ?
C9A C10A C12A H12C -85(3) . . . . ?
H9A C9A C10A N2A 179.4(18) . . . . ?
H9A C9A C10A C12A -3(2) . . . . ?
C10A N2A C7A N1A 174.5(8) . . . . ?
C10A N2A C7A N3A -3.4(14) . . . . ?
C10A N2A H2AA H2A 141(23) . . . . ?
C11A C8A C9A H9A 0(2) . . . . ?
C11A C8A C9A C10A 179.6(9) . . . . ?
C13A O2A H2A H2AA -125(22) . . . . ?
C14A O3A H3AA O3AB 65(3) . . . . ?
C14A O3A O3AB H3AA -115(5) . . . . ?
C14A O3A O3AB H3AB -121(6) . . . . ?
C14A O3A H3AB O3AB 61(4) . . . . ?
C14A O3AB H3AB O3A -61(5) . . . . ?
O1B C13B C14B O3B -157.8(10) . . . . ?
O1B C13B C14B C14B 78.0(9) . . . 2_675 ?
O1B C13B C14B H14C -40.7(17) . . . . ?
H1B O1B C13B O2B -7(3) . . . . ?
H1B O1B C13B C14B 173(3) . . . . ?
O2B C13B C14B O3B 21.9(13) . . . . ?
O2B C13B C14B C14B -102.3(9) . . . 2_675 ?
O2B C13B C14B H14C 139.0(15) . . . . ?
H3B O3B C14B C13B -37(3) . . . . ?
H3B O3B C14B C14B 85(3) . . . 2_675 ?
H3B O3B C14B H14C -154(3) . . . . ?
H1BA N1B C6B C1B 12.7(18) . . . . ?
H1BA N1B C6B C5B -164.6(15) . . . . ?
H1BA N1B C7B N2B 2.6(18) . . . . ?
H1BA N1B C7B N3B -175.7(15) . . . . ?
N2B C10B C12B H12D -98(3) . . . . ?
N2B C10B C12B H12E 144(2) . . . . ?
N2B C10B C12B H12F 24(3) . . . . ?
N3B C8B C9B H9B -179.5(18) . . . . ?
N3B C8B C9B C10B -0.7(15) . . . . ?
N3B C8B C11B H11D -48(3) . . . . ?
N3B C8B C11B H11E -174(2) . . . . ?
N3B C8B C11B H11F 69(2) . . . . ?
C1B C2B C3B H3BA 177.4(17) . . . . ?
C1B C2B C3B C4B -0.3(14) . . . . ?
H1BB C1B C2B H2BA 0(3) . . . . ?
H1BB C1B C2B C3B -179.1(17) . . . . ?
H1BB C1B C6B N1B 1(2) . . . . ?
H1BB C1B C6B C5B 178.9(17) . . . . ?
C2B C1B C6B N1B -178.7(8) . . . . ?
C2B C1B C6B C5B -1.3(14) . . . . ?
C2B C3B C4B H4B 179(2) . . . . ?
C2B C3B C4B C5B -0.3(15) . . . . ?
H2BA C2B C3B H3BA -1(3) . . . . ?
H2BA C2B C3B C4B -178.9(18) . . . . ?
C3B C4B C5B H5B -179.0(18) . . . . ?
C3B C4B C5B C6B 0.1(15) . . . . ?
H3BA C3B C4B H4B 2(3) . . . . ?
H3BA C3B C4B C5B -177.9(18) . . . . ?
C4B C5B C6B N1B 177.8(9) . . . . ?
C4B C5B C6B C1B 0.7(15) . . . . ?
H4B C4B C5B H5B 1(3) . . . . ?
H4B C4B C5B C6B -180(2) . . . . ?
H5B C5B C6B N1B -3(2) . . . . ?
H5B C5B C6B C1B 179.8(18) . . . . ?
C6B N1B C7B N2B -175.2(9) . . . . ?
C6B N1B C7B N3B 6.6(16) . . . . ?
C6B C1B C2B H2BA 179.7(17) . . . . ?
C6B C1B C2B C3B 1.1(14) . . . . ?
C7B N1B C6B C1B -169.5(9) . . . . ?
C7B N1B C6B C5B 13.2(16) . . . . ?
C7B N2B C10B C9B -1.0(14) . . . . ?
C7B N2B C10B C12B 177.7(9) . . . . ?
C7B N3B C8B C9B 0.0(14) . . . . ?
C7B N3B C8B C11B -179.3(9) . . . . ?
C8B N3B C7B N1B 178.4(9) . . . . ?
C8B N3B C7B N2B 0.2(15) . . . . ?
C8B C9B C10B N2B 1.2(15) . . . . ?
C8B C9B C10B C12B -177.5(9) . . . . ?
C9B C8B C11B H11D 133(3) . . . . ?
C9B C8B C11B H11E 7(2) . . . . ?
C9B C8B C11B H11F -110(2) . . . . ?
C9B C10B C12B H12D 81(3) . . . . ?
C9B C10B C12B H12E -37(3) . . . . ?
C9B C10B C12B H12F -158(2) . . . . ?
H9B C9B C10B N2B 180.0(18) . . . . ?
H9B C9B C10B C12B 1(2) . . . . ?
C10B N2B C7B N1B -178.0(8) . . . . ?
C10B N2B C7B N3B 0.3(15) . . . . ?
C11B C8B C9B H9B 0(2) . . . . ?
C11B C8B C9B C10B 178.5(9) . . . . ?
H2B N2B C7B N1B 7(4) . . . . ?
H2B N2B C7B N3B -175(4) . . . . ?
H2B N2B C10B C9B 175(4) . . . . ?
H2B N2B C10B C12B -6(4) . . . . ?
H2A O2A C13A O1A 5(3) . . . . ?
H2A O2A C13A C14A -175(2) . . . . ?
H2AA N2A C7A N1A -16(3) . . . . ?
H2AA N2A C7A N3A 166(3) . . . . ?
H2AA N2A C10A C9A -168(3) . . . . ?
H2AA N2A C10A C12A 14(3) . . . . ?

loop_
_twin_individual_id
_twin_individual_mass_fraction_refined
1 -37.2(4)
2 3.45(11)
3 0.76(4)
4 2.84(9)
5 0.72(3)
6 2.59(9)
7 0.95(4)
8 3.15(10)
9 1.08(4)
10 3.25(11)
11 4.71(15)
12 3.24(11)
13 2.42(8)
14 4.16(13)
15 4.89(16)
